data_1565695
loop_
_publ_author_name
'Yang, Li-li'
'Zhou, Jian'
'Zou, Hua-Hong'
'Hu, Feilong'
'Zhao, Jun-Wei'

_publ_section_title
;
 A series of new polynuclear lanthanide(III) clusters prepared in alkylol
 amine
;
_journal_name_full 'Inorganica Chimica Acta'
_journal_page_first 119201
_journal_paper_doi 10.1016/j.ica.2019.119201
_journal_volume 499
_journal_year 2020
_chemical_formula_moiety 'C40 H112 N20 O12 Y6, 6(Cl), 2(H2 O)'
_chemical_formula_sum 'C40 H116 Cl6 N20 O14 Y6'
_chemical_formula_weight 1847.64
_space_group_crystal_system monoclinic
_space_group_IT_number 14
_space_group_name_Hall '-P 2ybc'
_space_group_name_H-M_alt 'P 1 21/c 1'
_atom_sites_solution_hydrogens geom
_atom_sites_solution_primary iterative
_cell_angle_alpha 90
_cell_angle_beta 109.109(3)
_cell_angle_gamma 90
_cell_formula_units_Z 2
_cell_length_a 17.500(2)
_cell_length_b 10.0536(12)
_cell_length_c 22.552(2)
_cell_measurement_reflns_used 9798
_cell_measurement_temperature 296(2)
_cell_measurement_theta_max 27.113
_cell_measurement_theta_min 2.591
_cell_volume 3749.1(7)
_computing_cell_refinement 'SAINT v8.37A (Bruker, 2015)'
_computing_data_reduction 'SAINT v8.37A (Bruker, 2015)'
_computing_molecular_graphics 'Olex2 (Dolomanov et al., 2009)'
_computing_publication_material 'Olex2 (Dolomanov et al., 2009)'
_computing_structure_refinement 'XL (Sheldrick, 2008)'
_computing_structure_solution 'olex2.solve (Bourhis et al., 2015)'
_diffrn_ambient_temperature 296.15
_diffrn_measured_fraction_theta_full 0.997
_diffrn_measured_fraction_theta_max 0.994
_diffrn_measurement_device_type 'Bruker APEX-II CCD'
_diffrn_measurement_method '\f and \w scans'
_diffrn_radiation_type MoK\a
_diffrn_radiation_wavelength 0.71073
_diffrn_reflns_av_R_equivalents 0.0923
_diffrn_reflns_av_unetI/netI 0.0390
_diffrn_reflns_Laue_measured_fraction_full 0.997
_diffrn_reflns_Laue_measured_fraction_max 0.994
_diffrn_reflns_limit_h_max 22
_diffrn_reflns_limit_h_min -22
_diffrn_reflns_limit_k_max 13
_diffrn_reflns_limit_k_min -13
_diffrn_reflns_limit_l_max 29
_diffrn_reflns_limit_l_min -29
_diffrn_reflns_number 122322
_diffrn_reflns_point_group_measured_fraction_full 0.997
_diffrn_reflns_point_group_measured_fraction_max 0.994
_diffrn_reflns_theta_full 25.242
_diffrn_reflns_theta_max 27.528
_diffrn_reflns_theta_min 2.781
_diffrn_standards_number 0
_exptl_absorpt_coefficient_mu 4.868
_exptl_absorpt_correction_T_max 0.7456
_exptl_absorpt_correction_T_min 0.6828
_exptl_absorpt_correction_type multi-scan
_exptl_absorpt_process_details
'SADABS-2016/2 (Bruker,2016/2) was used for absorption correction. wR2(int) was 0.0670 before and 0.0573 after correction. The Ratio of minimum to maximum transmission is 0.9158. The \l/2 correction factor is Not present.'
_exptl_crystal_colour colourless
_exptl_crystal_colour_primary colourless
_exptl_crystal_density_diffrn 1.634
_exptl_crystal_density_method 'not measured'
_exptl_crystal_description BLOCK
_exptl_crystal_F_000 1880
_exptl_crystal_size_max 0.043
_exptl_crystal_size_mid 0.037
_exptl_crystal_size_min 0.028
_refine_diff_density_max 1.229
_refine_diff_density_min -0.946
_refine_diff_density_rms 0.099
_refine_ls_extinction_coef .
_refine_ls_extinction_method none
_refine_ls_goodness_of_fit_ref 1.096
_refine_ls_hydrogen_treatment constr
_refine_ls_matrix_type full
_refine_ls_number_parameters 435
_refine_ls_number_reflns 8584
_refine_ls_number_restraints 294
_refine_ls_restrained_S_all 1.094
_refine_ls_R_factor_all 0.0627
_refine_ls_R_factor_gt 0.0363
_refine_ls_shift/su_max 0.001
_refine_ls_shift/su_mean 0.000
_refine_ls_structure_factor_coef Fsqd
_refine_ls_weighting_details 'w=1/[\s^2^(Fo^2^)+(0.0349P)^2^+5.2853P] where P=(Fo^2^+2Fc^2^)/3'
_refine_ls_weighting_scheme calc
_refine_ls_wR_factor_gt 0.0785
_refine_ls_wR_factor_ref 0.0872
_reflns_Friedel_coverage 0.000
_reflns_Friedel_fraction_full .
_reflns_Friedel_fraction_max .
_reflns_number_gt 6557
_reflns_number_total 8584
_reflns_threshold_expression 'I > 2\s(I)'
_cod_data_source_file ICA-2020-499-119201.cif
_cod_data_source_block 2a
_cod_original_cell_volume 3749.2(7)
_cod_database_code 1565695
_shelx_space_group_comment
;
The symmetry employed for this shelxl refinement is uniquely defined
by the following loop, which should always be used as a source of
symmetry information in preference to the above space-group names.
They are only intended as comments.
;
_shelx_estimated_absorpt_t_max 0.768
_shelx_estimated_absorpt_t_min 0.674
_olex2_refinement_description
;
1. Fixed Uiso
 At 1.2 times of:
  All C(H,H) groups, All N(H) groups, All N(H,H) groups, All N(H,H,H,H)
  groups, All O(H) groups
2. Restrained distances
 O4-C13 = O4-C13A
 1.41 with sigma of 0.01
 C13-C14 = C13A-C14A
 1.51 with sigma of 0.01
 N7-C14 = N7-C14A
 1.46 with sigma of 0.01
 N7-C15 = N7-C15A = N8-C16 = N8-C16A
 1.46 with sigma of 0.01
 C15-C16 = C15A-C16A
 1.51 with sigma of 0.01
3. Uiso/Uaniso restraints and constraints
C1 \\sim C2 \\sim C3 \\sim C4 \\sim C5 \\sim C6 \\sim C7 \\sim C8 \\sim C9
\\sim C10 \\sim C11 \\sim C12 \\sim C17 \\sim C18 \\sim C19 \\sim C20 \\sim C13
\\sim C13A \\sim C14 \\sim C14A \\sim C15 \\sim C15A \\sim C16 \\sim C16A:
within 3.8A with sigma of 0.01 and sigma for terminal atoms of 0.02
4. Others
 Sof(H7B)=Sof(C13A)=Sof(H13C)=Sof(H13D)=Sof(C14A)=Sof(H14C)=Sof(H14D)=1-FVAR(1)
 Sof(H7A)=Sof(C13)=Sof(H13A)=Sof(H13B)=Sof(C14)=Sof(H14A)=Sof(H14B)=FVAR(1)
 Sof(H8BC)=Sof(H8BD)=Sof(C15A)=Sof(H15C)=Sof(H15D)=Sof(C16A)=Sof(H16C)=
 Sof(H16D)=1-FVAR(2)
 Sof(H8AA)=Sof(H8AB)=Sof(C15)=Sof(H15A)=Sof(H15B)=Sof(C16)=Sof(H16A)=Sof(H16B)=
 FVAR(2)
 Fixed Sof: O2W(0.5) O3W(0.5)
5.a Ternary CH refined with riding coordinates:
 O1W(H1W), N1(H1), N3(H3), N5(H5), N7(H7A), N7(H7B), N9(H9)
5.b Secondary CH2 refined with riding coordinates:
 N2(H2A,H2B), N4(H4A,H4B), N6(H6A,H6B), N8(H8AA,H8AB), N8(H8BC,H8BD), N10(H10A,
 H10B), C1(H1A,H1B), C2(H2C,H2D), C3(H3A,H3B), C4(H4C,H4D), C5(H5A,H5B), C6(H6C,
 H6D), C7(H7C,H7D), C8(H8A,H8B), C9(H9A,H9B), C10(H10C,H10D), C11(H11A,H11B),
 C12(H12A,H12B), C17(H17A,H17B), C18(H18A,H18B), C19(H19A,H19B), C20(H20A,H20B),
  C13(H13A,H13B), C13A(H13C,H13D), C14(H14A,H14B), C14A(H14C,H14D), C15(H15A,
 H15B), C15A(H15C,H15D), C16(H16A,H16B), C16A(H16C,H16D)
;

loop_
_space_group_symop_operation_xyz
'x, y, z'
'-x, y+1/2, -z+1/2'
'-x, -y, -z'
'x, -y-1/2, z-1/2'

loop_
_atom_site_label
_atom_site_type_symbol
_atom_site_fract_x
_atom_site_fract_y
_atom_site_fract_z
_atom_site_U_iso_or_equiv
_atom_site_adp_type
_atom_site_occupancy
_atom_site_site_symmetry_order
_atom_site_calc_flag
_atom_site_refinement_flags_posn
_atom_site_refinement_flags_adp
_atom_site_refinement_flags_occupancy
_atom_site_disorder_assembly
_atom_site_disorder_group
Y3 Y 0.09722(2) 0.97752(3) 0.06644(2) 0.01982(8) Uani 1 1 d . . . . .
Y2 Y 0.30044(2) 1.06211(3) 0.07216(2) 0.02125(8) Uani 1 1 d . . . . .
Y1 Y 0.24488(2) 1.12256(3) 0.20303(2) 0.02216(8) Uani 1 1 d . . . . .
Cl3 Cl 0.58429(6) 0.87896(12) 0.10640(5) 0.0479(3) Uani 1 1 d . . . . .
Cl2 Cl 0.30861(7) 1.66719(11) 0.18134(6) 0.0513(3) Uani 1 1 d . . . . .
Cl1 Cl 0.14037(8) 1.39958(15) -0.10182(6) 0.0659(4) Uani 1 1 d . . . . .
O1W O 0.23318(13) 0.9477(2) 0.13177(10) 0.0217(5) Uani 1 1 d . . . . .
H1W H 0.251758 0.858697 0.147763 0.026 Uiso 1 1 calc R . . . .
O1 O 0.20417(15) 1.1869(3) 0.09956(11) 0.0309(6) Uani 1 1 d . . . . .
O2 O 0.17772(14) 0.9994(3) 0.00479(10) 0.0268(5) Uani 1 1 d . . . . .
O2W O 0.1136(4) 1.6635(6) -0.1744(3) 0.0479(15) Uani 0.5 1 d . . P . .
O3 O 0.00585(14) 0.8813(2) -0.02278(11) 0.0262(5) Uani 1 1 d . . . . .
O3W O 0.6125(3) 1.1586(5) 0.1684(2) 0.0346(12) Uani 0.5 1 d . . P . .
O4 O 0.35994(14) 1.1299(3) 0.17277(11) 0.0368(6) Uani 1 1 d D . . . .
O5 O 0.11050(14) 1.0696(3) 0.16329(10) 0.0299(6) Uani 1 1 d . . . . .
N1 N 0.28668(19) 1.2888(3) 0.02061(14) 0.0320(7) Uani 1 1 d . . . . .
H1 H 0.242749 1.284467 -0.019657 0.038 Uiso 1 1 calc R . . . .
N2 N 0.4347(2) 1.1489(4) 0.06348(16) 0.0411(8) Uani 1 1 d . . . . .
H2A H 0.475388 1.122699 0.096819 0.049 Uiso 1 1 calc R . . . .
H2B H 0.442279 1.114939 0.029417 0.049 Uiso 1 1 calc R . . . .
N3 N 0.31460(18) 0.9535(3) -0.02799(14) 0.0308(7) Uani 1 1 d . . . . .
H3 H 0.331955 1.022618 -0.051448 0.037 Uiso 1 1 calc R . . . .
N4 N 0.38736(19) 0.8583(3) 0.09811(14) 0.0346(7) Uani 1 1 d . . . . .
H4A H 0.439074 0.882753 0.111881 0.042 Uiso 1 1 calc R . . . .
H4B H 0.377144 0.814457 0.128978 0.042 Uiso 1 1 calc R . . . .
N5 N 0.12213(19) 0.7256(3) 0.06292(14) 0.0317(7) Uani 1 1 d . . . . .
H5 H 0.180624 0.711174 0.080503 0.038 Uiso 1 1 calc R . . . .
N6 N 0.0133(2) 0.8332(3) 0.11702(17) 0.0416(8) Uani 1 1 d . . . . .
H6A H -0.001073 0.880584 0.145010 0.050 Uiso 1 1 calc R . . . .
H6B H -0.031307 0.804049 0.087834 0.050 Uiso 1 1 calc R . . . .
N7 N 0.37584(19) 1.1159(4) 0.29928(15) 0.0410(8) Uani 1 1 d D . . . .
H7A H 0.370003 1.186595 0.327405 0.049 Uiso 0.723(11) 1 calc R . P A 1
H7B H 0.384936 1.204549 0.318378 0.049 Uiso 0.277(11) 1 calc R . P A 2
N8 N 0.2499(2) 0.9267(4) 0.27410(15) 0.0462(9) Uani 1 1 d D . . . .
H8AA H 0.200502 0.911535 0.275762 0.055 Uiso 0.855(11) 1 calc R . P B 1
H8AB H 0.265374 0.854726 0.258075 0.055 Uiso 0.855(11) 1 calc R . P B 1
H8BC H 0.212867 0.941350 0.292609 0.055 Uiso 0.145(11) 1 calc R . P B 2
H8BD H 0.233303 0.856046 0.249452 0.055 Uiso 0.145(11) 1 calc R . P B 2
N9 N 0.16614(19) 1.2193(3) 0.27196(13) 0.0314(7) Uani 1 1 d . . . . .
H9 H 0.170920 1.157097 0.306432 0.038 Uiso 1 1 calc R . . . .
N10 N 0.2764(2) 1.3666(3) 0.23150(15) 0.0366(8) Uani 1 1 d . . . . .
H10A H 0.324390 1.371529 0.261479 0.044 Uiso 1 1 calc R . . . .
H10B H 0.280505 1.408954 0.198005 0.044 Uiso 1 1 calc R . . . .
C1 C 0.1872(3) 1.3146(4) 0.07318(19) 0.0387(9) Uani 1 1 d . U . . .
H1A H 0.169125 1.371037 0.100818 0.046 Uiso 1 1 calc R . . . .
H1B H 0.143831 1.308847 0.033336 0.046 Uiso 1 1 calc R . . . .
C2 C 0.2610(3) 1.3767(4) 0.06292(19) 0.0401(9) Uani 1 1 d . U . . .
H2C H 0.247738 1.464211 0.044309 0.048 Uiso 1 1 calc R . . . .
H2D H 0.304269 1.385920 0.102654 0.048 Uiso 1 1 calc R . . . .
C3 C 0.3599(3) 1.3384(4) 0.0090(2) 0.0459(10) Uani 1 1 d . U . . .
H3A H 0.358375 1.434794 0.006871 0.055 Uiso 1 1 calc R . . . .
H3B H 0.361231 1.304930 -0.031033 0.055 Uiso 1 1 calc R . . . .
C4 C 0.4340(3) 1.2950(5) 0.0597(2) 0.0493(11) Uani 1 1 d . U . . .
H4C H 0.481665 1.325873 0.050853 0.059 Uiso 1 1 calc R . . . .
H4D H 0.434649 1.332841 0.099434 0.059 Uiso 1 1 calc R . . . .
C5 C 0.1684(2) 0.9901(4) -0.05910(16) 0.0313(8) Uani 1 1 d . U . . .
H5A H 0.170735 1.078248 -0.075964 0.038 Uiso 1 1 calc R . . . .
H5B H 0.116090 0.951708 -0.081613 0.038 Uiso 1 1 calc R . . . .
C6 C 0.2349(2) 0.9041(4) -0.06797(17) 0.0345(9) Uani 1 1 d . U . . .
H6C H 0.227692 0.812791 -0.056902 0.041 Uiso 1 1 calc R . . . .
H6D H 0.232051 0.905973 -0.111640 0.041 Uiso 1 1 calc R . . . .
C7 C 0.3768(2) 0.8477(4) -0.01213(18) 0.0388(9) Uani 1 1 d . U . . .
H7C H 0.429922 0.887369 -0.003223 0.047 Uiso 1 1 calc R . . . .
H7D H 0.367769 0.788445 -0.047733 0.047 Uiso 1 1 calc R . . . .
C8 C 0.3741(3) 0.7688(4) 0.04431(19) 0.0414(10) Uani 1 1 d . U . . .
H8A H 0.321922 0.725580 0.034932 0.050 Uiso 1 1 calc R . . . .
H8B H 0.415556 0.700601 0.054279 0.050 Uiso 1 1 calc R . . . .
C9 C 0.0143(3) 0.7466(4) -0.03794(19) 0.0426(10) Uani 1 1 d . U . . .
H9A H 0.003420 0.739051 -0.082839 0.051 Uiso 1 1 calc R . . . .
H9B H -0.025489 0.693399 -0.027190 0.051 Uiso 1 1 calc R . . . .
C10 C 0.0975(2) 0.6919(4) -0.00417(18) 0.0385(9) Uani 1 1 d . U . . .
H10C H 0.097181 0.596089 -0.009123 0.046 Uiso 1 1 calc R . . . .
H10D H 0.135988 0.728999 -0.022323 0.046 Uiso 1 1 calc R . . . .
C11 C 0.0836(3) 0.6414(4) 0.0986(2) 0.0498(11) Uani 1 1 d . U . . .
H11A H 0.119768 0.569212 0.118320 0.060 Uiso 1 1 calc R . . . .
H11B H 0.034354 0.603090 0.070197 0.060 Uiso 1 1 calc R . . . .
C12 C 0.0642(3) 0.7212(5) 0.1477(2) 0.0499(11) Uani 1 1 d . U . . .
H12A H 0.035974 0.666315 0.169179 0.060 Uiso 1 1 calc R . . . .
H12B H 0.113679 0.753462 0.178356 0.060 Uiso 1 1 calc R . . . .
C17 C 0.0575(2) 1.0962(4) 0.19656(18) 0.0373(9) Uani 1 1 d . U . . .
H17A H 0.059609 1.024228 0.225726 0.045 Uiso 1 1 calc R . . . .
H17B H 0.002591 1.102183 0.167669 0.045 Uiso 1 1 calc R . . . .
C18 C 0.0804(2) 1.2244(5) 0.23188(19) 0.0419(10) Uani 1 1 d . U . . .
H18A H 0.072141 1.297839 0.202535 0.050 Uiso 1 1 calc R . . . .
H18B H 0.046365 1.238870 0.257696 0.050 Uiso 1 1 calc R . . . .
C19 C 0.1945(3) 1.3506(4) 0.29911(18) 0.0390(9) Uani 1 1 d . U . . .
H19A H 0.241253 1.339548 0.336460 0.047 Uiso 1 1 calc R . . . .
H19B H 0.152223 1.393415 0.311343 0.047 Uiso 1 1 calc R . . . .
C20 C 0.2164(3) 1.4368(4) 0.2533(2) 0.0427(10) Uani 1 1 d . U . . .
H20A H 0.168554 1.456531 0.217878 0.051 Uiso 1 1 calc R . . . .
H20B H 0.238926 1.520111 0.273115 0.051 Uiso 1 1 calc R . . . .
C13 C 0.4365(3) 1.0914(9) 0.2168(3) 0.0459(16) Uani 0.723(11) 1 d D U P A 1
H13A H 0.480043 1.119504 0.201845 0.055 Uiso 0.723(11) 1 calc R . P A 1
H13B H 0.439042 0.995428 0.221491 0.055 Uiso 0.723(11) 1 calc R . P A 1
C13A C 0.4347(8) 1.166(2) 0.2171(6) 0.051(3) Uani 0.277(11) 1 d D U P A 2
H13C H 0.435710 1.259998 0.226232 0.061 Uiso 0.277(11) 1 calc R . P A 2
H13D H 0.478574 1.145780 0.201059 0.061 Uiso 0.277(11) 1 calc R . P A 2
C14 C 0.4454(4) 1.1562(9) 0.2787(3) 0.0497(16) Uani 0.723(11) 1 d D U P A 1
H14A H 0.495859 1.128769 0.309745 0.060 Uiso 0.723(11) 1 calc R . P A 1
H14B H 0.446254 1.252152 0.274475 0.060 Uiso 0.723(11) 1 calc R . P A 1
C14A C 0.4434(9) 1.085(2) 0.2757(8) 0.053(2) Uani 0.277(11) 1 d D U P A 2
H14C H 0.442963 0.990584 0.266182 0.064 Uiso 0.277(11) 1 calc R . P A 2
H14D H 0.494463 1.105431 0.307716 0.064 Uiso 0.277(11) 1 calc R . P A 2
C15 C 0.3866(3) 0.9934(6) 0.3355(3) 0.0556(16) Uani 0.855(11) 1 d D U P A 1
H15A H 0.423795 1.008334 0.377507 0.067 Uiso 0.855(11) 1 calc R . P B 1
H15B H 0.409173 0.925076 0.315754 0.067 Uiso 0.855(11) 1 calc R . P B 1
C15A C 0.363(3) 1.022(3) 0.3450(12) 0.052(3) Uani 0.145(11) 1 d D U P A 2
H15C H 0.329305 1.066618 0.365855 0.062 Uiso 0.145(11) 1 calc R . P B 2
H15D H 0.414632 1.005494 0.376671 0.062 Uiso 0.145(11) 1 calc R . P B 2
C16 C 0.3063(3) 0.9491(7) 0.3386(2) 0.0519(16) Uani 0.855(11) 1 d D U P A 1
H16A H 0.312711 0.867524 0.362652 0.062 Uiso 0.855(11) 1 calc R . P B 1
H16B H 0.284433 1.016546 0.359311 0.062 Uiso 0.855(11) 1 calc R . P B 1
C16A C 0.3243(14) 0.888(3) 0.3235(15) 0.054(3) Uani 0.145(11) 1 d D U P A 2
H16C H 0.358367 0.832977 0.307149 0.064 Uiso 0.145(11) 1 calc R . P B 2
H16D H 0.312862 0.840813 0.357224 0.064 Uiso 0.145(11) 1 calc R . P B 2

loop_
_atom_site_aniso_label
_atom_site_aniso_U_11
_atom_site_aniso_U_22
_atom_site_aniso_U_33
_atom_site_aniso_U_23
_atom_site_aniso_U_13
_atom_site_aniso_U_12
Y3 0.01590(15) 0.02394(17) 0.01858(15) -0.00205(12) 0.00422(11) 0.00208(13)
Y2 0.01750(15) 0.02577(18) 0.02126(15) 0.00057(13) 0.00742(12) 0.00046(13)
Y1 0.02083(16) 0.02724(18) 0.01745(15) -0.00091(13) 0.00494(12) 0.00063(13)
Cl3 0.0338(5) 0.0664(7) 0.0437(5) 0.0132(5) 0.0127(4) 0.0011(5)
Cl2 0.0558(7) 0.0381(6) 0.0635(7) 0.0208(5) 0.0244(6) 0.0072(5)
Cl1 0.0682(8) 0.0837(10) 0.0439(6) -0.0087(6) 0.0157(6) 0.0108(7)
O1W 0.0208(12) 0.0212(12) 0.0221(11) 0.0010(9) 0.0058(9) 0.0017(10)
O1 0.0373(15) 0.0322(15) 0.0267(12) 0.0086(11) 0.0152(11) 0.0143(12)
O2 0.0213(12) 0.0395(15) 0.0194(11) -0.0031(10) 0.0061(9) -0.0018(11)
O2W 0.046(4) 0.042(3) 0.060(4) 0.000(3) 0.023(3) 0.014(3)
O3 0.0204(12) 0.0259(13) 0.0275(12) -0.0058(10) 0.0013(10) 0.0043(10)
O3W 0.039(3) 0.027(3) 0.033(3) 0.006(2) 0.005(2) 0.006(2)
O4 0.0217(13) 0.0576(19) 0.0298(13) -0.0103(13) 0.0068(11) -0.0076(12)
O5 0.0219(12) 0.0459(16) 0.0235(12) -0.0092(11) 0.0097(10) -0.0019(11)
N1 0.0371(18) 0.0316(18) 0.0299(16) 0.0003(13) 0.0145(14) -0.0007(14)
N2 0.0287(17) 0.051(2) 0.0438(19) 0.0012(17) 0.0123(15) -0.0029(16)
N3 0.0262(16) 0.0387(19) 0.0312(15) 0.0007(14) 0.0143(13) 0.0008(14)
N4 0.0321(17) 0.039(2) 0.0366(17) 0.0084(14) 0.0170(14) 0.0071(15)
N5 0.0293(17) 0.0287(17) 0.0332(16) 0.0005(13) 0.0047(13) 0.0076(13)
N6 0.043(2) 0.0341(19) 0.054(2) -0.0050(16) 0.0247(17) -0.0030(16)
N7 0.0342(18) 0.053(2) 0.0313(17) -0.0015(16) 0.0047(14) 0.0049(17)
N8 0.050(2) 0.047(2) 0.0377(18) 0.0103(17) 0.0096(16) 0.0004(18)
N9 0.0339(17) 0.0384(19) 0.0209(14) -0.0048(13) 0.0078(13) -0.0044(14)
N10 0.048(2) 0.0306(19) 0.0371(17) -0.0006(14) 0.0224(16) -0.0026(15)
C1 0.050(2) 0.032(2) 0.040(2) 0.0113(17) 0.0236(18) 0.0185(18)
C2 0.056(2) 0.026(2) 0.043(2) 0.0019(17) 0.0223(19) 0.0060(18)
C3 0.055(2) 0.035(2) 0.059(2) 0.0058(19) 0.034(2) -0.0052(19)
C4 0.043(2) 0.048(3) 0.062(3) -0.011(2) 0.023(2) -0.018(2)
C5 0.0279(18) 0.044(2) 0.0216(15) 0.0009(15) 0.0071(14) 0.0013(16)
C6 0.0331(19) 0.046(2) 0.0260(17) -0.0069(16) 0.0112(15) -0.0014(17)
C7 0.033(2) 0.049(2) 0.0387(19) -0.0094(18) 0.0177(16) 0.0041(18)
C8 0.039(2) 0.037(2) 0.050(2) 0.0001(19) 0.0167(18) 0.0096(18)
C9 0.043(2) 0.033(2) 0.041(2) -0.0119(17) -0.0014(17) 0.0043(18)
C10 0.041(2) 0.032(2) 0.042(2) -0.0062(16) 0.0125(17) 0.0058(17)
C11 0.070(3) 0.032(2) 0.051(2) 0.0101(19) 0.026(2) 0.009(2)
C12 0.064(3) 0.048(3) 0.042(2) 0.009(2) 0.023(2) 0.003(2)
C17 0.0227(18) 0.059(3) 0.0327(19) -0.0113(18) 0.0127(15) -0.0021(18)
C18 0.032(2) 0.060(3) 0.0351(19) -0.0140(19) 0.0119(16) 0.0024(19)
C19 0.041(2) 0.047(2) 0.0326(19) -0.0117(17) 0.0173(17) -0.0037(18)
C20 0.052(2) 0.035(2) 0.044(2) -0.0062(18) 0.0182(19) 0.0019(19)
C13 0.025(2) 0.065(4) 0.041(3) -0.007(3) 0.003(2) 0.004(3)
C13A 0.036(4) 0.061(5) 0.047(4) -0.004(4) 0.002(4) 0.002(4)
C14 0.037(3) 0.062(4) 0.041(3) -0.006(3) 0.000(2) 0.000(3)
C14A 0.041(4) 0.063(5) 0.044(4) 0.002(4) -0.002(4) 0.010(4)
C15 0.046(3) 0.058(3) 0.047(3) 0.007(2) -0.006(2) 0.014(2)
C15A 0.042(4) 0.061(5) 0.042(4) 0.002(4) -0.002(4) 0.009(4)
C16 0.055(3) 0.058(4) 0.035(2) 0.017(2) 0.005(2) 0.013(3)
C16A 0.047(5) 0.062(5) 0.042(5) 0.007(5) 0.000(5) 0.009(5)

loop_
_atom_type_symbol
_atom_type_description
_atom_type_scat_dispersion_real
_atom_type_scat_dispersion_imag
_atom_type_scat_source
C C 0.0033 0.0016 'International Tables Vol C Tables 4.2.6.8 and 6.1.1.4'
H H 0.0000 0.0000 'International Tables Vol C Tables 4.2.6.8 and 6.1.1.4'
N N 0.0061 0.0033 'International Tables Vol C Tables 4.2.6.8 and 6.1.1.4'
O O 0.0106 0.0060 'International Tables Vol C Tables 4.2.6.8 and 6.1.1.4'
Y Y -2.7962 3.5667 'International Tables Vol C Tables 4.2.6.8 and 6.1.1.4'
Cl Cl 0.1484 0.1585 'International Tables Vol C Tables 4.2.6.8 and 6.1.1.4'

loop_
_geom_angle_atom_site_label_1
_geom_angle_atom_site_label_2
_geom_angle_atom_site_label_3
_geom_angle
_geom_angle_site_symmetry_1
_geom_angle_site_symmetry_3
Y2 Y3 Y3 128.594(15) . 3_575
Y1 Y3 Y3 147.108(16) . 3_575
Y1 Y3 Y2 56.971(10) . .
O1W Y3 Y3 166.90(5) . 3_575
O1W Y3 Y2 39.92(5) . .
O1W Y3 Y1 39.66(5) . .
O1W Y3 O1 58.21(7) . .
O1W Y3 N5 75.50(9) . .
O1W Y3 N6 104.77(10) . .
O1 Y3 Y3 118.87(5) . 3_575
O1 Y3 Y2 40.30(5) . .
O1 Y3 Y1 39.45(5) . .
O2 Y3 Y3 94.63(6) . 3_575
O2 Y3 Y2 37.48(6) . .
O2 Y3 Y1 93.92(6) . .
O2 Y3 O1W 72.42(8) . .
O2 Y3 O1 65.96(8) . .
O2 Y3 O3 84.28(8) . .
O2 Y3 O5 130.02(8) . .
O2 Y3 N5 86.09(9) . .
O2 Y3 N6 150.96(10) . .
O3 Y3 Y3 35.73(6) 3_575 3_575
O3 Y3 Y3 34.35(6) . 3_575
O3 Y3 Y2 120.30(6) 3_575 .
O3 Y3 Y2 121.11(6) . .
O3 Y3 Y1 177.93(6) . .
O3 Y3 Y1 111.40(6) 3_575 .
O3 Y3 O1W 138.49(8) . .
O3 Y3 O1W 147.98(8) 3_575 .
O3 Y3 O1 139.89(8) . .
O3 Y3 O1 90.74(8) 3_575 .
O3 Y3 O2 103.75(9) 3_575 .
O3 Y3 O3 70.08(10) 3_575 .
O3 Y3 O5 88.80(9) 3_575 .
O3 Y3 N5 136.51(9) 3_575 .
O3 Y3 N5 68.94(9) . .
O3 Y3 N6 79.60(10) . .
O3 Y3 N6 93.28(10) 3_575 .
O5 Y3 Y3 119.37(6) . 3_575
O5 Y3 Y2 94.50(6) . .
O5 Y3 Y1 37.94(6) . .
O5 Y3 O1W 72.17(8) . .
O5 Y3 O1 65.70(8) . .
O5 Y3 O3 144.07(8) . .
O5 Y3 N5 117.20(10) . .
O5 Y3 N6 72.75(10) . .
N5 Y3 Y3 102.25(7) . 3_575
N5 Y3 Y2 93.32(7) . .
N5 Y3 Y1 109.99(7) . .
N5 Y3 O1 130.80(9) . .
N5 Y3 N6 65.63(10) . .
N6 Y3 Y3 85.54(8) . 3_575
N6 Y3 Y2 144.25(8) . .
N6 Y3 Y1 101.63(8) . .
N6 Y3 O1 138.14(9) . .
Y1 Y2 Y3 61.500(9) . .
O1W Y2 Y3 40.24(5) . .
O1W Y2 Y1 42.65(5) . .
O1W Y2 N1 135.28(9) . .
O1W Y2 N2 148.01(9) . .
O1W Y2 N3 119.97(9) . .
O1W Y2 N4 81.14(9) . .
O1 Y2 Y3 49.53(7) . .
O1 Y2 Y1 41.48(6) . .
O1 Y2 O1W 64.75(8) . .
O1 Y2 N1 70.77(9) . .
O1 Y2 N2 126.33(11) . .
O1 Y2 N3 137.58(9) . .
O1 Y2 N4 144.25(9) . .
O2 Y2 Y3 37.76(6) . .
O2 Y2 Y1 98.70(6) . .
O2 Y2 O1W 72.98(8) . .
O2 Y2 O1 73.81(9) . .
O2 Y2 N1 90.90(10) . .
O2 Y2 N2 136.77(10) . .
O2 Y2 N3 68.91(9) . .
O2 Y2 N4 107.31(10) . .
O4 Y2 Y3 103.31(6) . .
O4 Y2 Y1 42.05(6) . .
O4 Y2 O1W 74.19(9) . .
O4 Y2 O1 73.10(9) . .
O4 Y2 O2 140.74(9) . .
O4 Y2 N1 97.59(10) . .
O4 Y2 N2 80.94(10) . .
O4 Y2 N3 148.66(9) . .
O4 Y2 N4 88.13(10) . .
N1 Y2 Y3 104.50(7) . .
N1 Y2 Y1 102.88(7) . .
N1 Y2 N2 67.16(11) . .
N1 Y2 N3 90.06(10) . .
N2 Y2 Y3 171.28(8) . .
N2 Y2 Y1 121.68(8) . .
N2 Y2 N3 74.14(10) . .
N3 Y2 Y3 104.07(7) . .
N3 Y2 Y1 162.45(7) . .
N4 Y2 Y3 109.31(8) . .
N4 Y2 Y1 105.30(7) . .
N4 Y2 N1 143.36(10) . .
N4 Y2 N2 78.21(11) . .
N4 Y2 N3 68.59(10) . .
Y2 Y1 Y3 61.529(11) . .
O1W Y1 Y3 40.21(5) . .
O1W Y1 Y2 42.91(5) . .
O1W Y1 N7 114.19(10) . .
O1W Y1 N8 80.07(10) . .
O1W Y1 N9 138.69(9) . .
O1W Y1 N10 148.95(9) . .
O1 Y1 Y3 49.54(7) . .
O1 Y1 Y2 42.40(6) . .
O1 Y1 O1W 65.57(8) . .
O1 Y1 O4 72.78(9) . .
O1 Y1 N7 138.87(10) . .
O1 Y1 N8 143.08(11) . .
O1 Y1 N9 117.14(9) . .
O1 Y1 N10 87.40(10) . .
O4 Y1 Y3 102.03(6) . .
O4 Y1 Y2 40.74(6) . .
O4 Y1 O1W 73.32(8) . .
O4 Y1 N7 68.52(9) . .
O4 Y1 N8 110.95(11) . .
O4 Y1 N9 147.94(9) . .
O4 Y1 N10 84.63(10) . .
O5 Y1 Y3 38.42(6) . .
O5 Y1 Y2 99.51(6) . .
O5 Y1 O1W 73.10(8) . .
O5 Y1 O1 74.37(9) . .
O5 Y1 O4 140.24(8) . .
O5 Y1 N7 146.71(10) . .
O5 Y1 N8 83.37(11) . .
O5 Y1 N9 68.95(9) . .
O5 Y1 N10 115.62(10) . .
N7 Y1 Y3 153.20(8) . .
N7 Y1 Y2 107.01(7) . .
N8 Y1 Y3 95.33(8) . .
N8 Y1 Y2 116.44(9) . .
N8 Y1 N7 67.06(11) . .
N8 Y1 N9 79.97(12) . .
N8 Y1 N10 129.15(11) . .
N9 Y1 Y3 106.94(7) . .
N9 Y1 Y2 159.54(7) . .
N9 Y1 N7 90.30(10) . .
N10 Y1 Y3 129.62(8) . .
N10 Y1 Y2 106.64(7) . .
N10 Y1 N7 75.80(11) . .
N10 Y1 N9 66.43(10) . .
Y3 O1W H1W 119.2 . .
Y2 O1W Y3 99.84(8) . .
Y2 O1W H1W 119.2 . .
Y1 O1W Y3 100.13(8) . .
Y1 O1W Y2 94.44(8) . .
Y1 O1W H1W 119.2 . .
Y2 O1 Y3 90.17(8) . .
Y1 O1 Y3 91.01(8) . .
Y1 O1 Y2 96.13(9) . .
C1 O1 Y3 123.6(2) . .
C1 O1 Y2 116.6(2) . .
C1 O1 Y1 129.7(2) . .
Y2 O2 Y3 104.76(9) . .
C5 O2 Y3 137.0(2) . .
C5 O2 Y2 118.2(2) . .
Y3 O3 Y3 109.92(10) 3_575 .
C9 O3 Y3 120.6(2) . .
C9 O3 Y3 129.0(2) . 3_575
Y2 O4 Y1 97.22(9) . .
C13 O4 Y2 129.0(3) . .
C13 O4 Y1 119.3(3) . .
C13A O4 Y2 143.3(9) . .
C13A O4 Y1 119.5(8) . .
Y1 O5 Y3 103.63(9) . .
C17 O5 Y3 134.8(2) . .
C17 O5 Y1 121.6(2) . .
Y2 N1 H1 108.3 . .
C2 N1 Y2 104.2(2) . .
C2 N1 H1 108.3 . .
C2 N1 C3 112.3(3) . .
C3 N1 Y2 115.3(2) . .
C3 N1 H1 108.3 . .
Y2 N2 H2A 109.5 . .
Y2 N2 H2B 109.5 . .
H2A N2 H2B 108.1 . .
C4 N2 Y2 110.7(3) . .
C4 N2 H2A 109.5 . .
C4 N2 H2B 109.5 . .
Y2 N3 H3 107.9 . .
C6 N3 Y2 109.4(2) . .
C6 N3 H3 107.9 . .
C6 N3 C7 112.3(3) . .
C7 N3 Y2 111.4(2) . .
C7 N3 H3 107.9 . .
Y2 N4 H4A 109.0 . .
Y2 N4 H4B 109.0 . .
H4A N4 H4B 107.8 . .
C8 N4 Y2 112.9(2) . .
C8 N4 H4A 109.0 . .
C8 N4 H4B 109.0 . .
Y3 N5 H5 107.3 . .
C10 N5 Y3 105.2(2) . .
C10 N5 H5 107.3 . .
C10 N5 C11 113.4(3) . .
C11 N5 Y3 115.8(2) . .
C11 N5 H5 107.3 . .
Y3 N6 H6A 110.3 . .
Y3 N6 H6B 110.3 . .
H6A N6 H6B 108.5 . .
C12 N6 Y3 107.2(3) . .
C12 N6 H6A 110.3 . .
C12 N6 H6B 110.3 . .
Y1 N7 H7A 105.8 . .
Y1 N7 H7B 108.5 . .
C14 N7 Y1 108.7(3) . .
C14 N7 H7A 105.8 . .
C14A N7 Y1 107.2(7) . .
C14A N7 H7B 108.5 . .
C15 N7 Y1 114.1(3) . .
C15 N7 H7A 105.8 . .
C15 N7 C14 115.8(5) . .
C15A N7 Y1 107.7(16) . .
C15A N7 H7B 108.5 . .
C15A N7 C14A 116.3(18) . .
Y1 N8 H8AA 109.2 . .
Y1 N8 H8AB 109.2 . .
Y1 N8 H8BC 106.8 . .
Y1 N8 H8BD 106.8 . .
H8AA N8 H8AB 107.9 . .
H8BC N8 H8BD 106.7 . .
C16 N8 Y1 112.2(3) . .
C16 N8 H8AA 109.2 . .
C16 N8 H8AB 109.2 . .
C16A N8 Y1 122.0(13) . .
C16A N8 H8BC 106.8 . .
C16A N8 H8BD 106.8 . .
Y1 N9 H9 108.2 . .
C18 N9 Y1 106.3(2) . .
C18 N9 H9 108.2 . .
C19 N9 Y1 114.5(2) . .
C19 N9 H9 108.2 . .
C19 N9 C18 111.1(3) . .
Y1 N10 H10A 108.5 . .
Y1 N10 H10B 108.5 . .
H10A N10 H10B 107.5 . .
C20 N10 Y1 115.1(2) . .
C20 N10 H10A 108.5 . .
C20 N10 H10B 108.5 . .
O1 C1 H1A 109.3 . .
O1 C1 H1B 109.3 . .
O1 C1 C2 111.6(3) . .
H1A C1 H1B 108.0 . .
C2 C1 H1A 109.3 . .
C2 C1 H1B 109.3 . .
N1 C2 C1 107.9(3) . .
N1 C2 H2C 110.1 . .
N1 C2 H2D 110.1 . .
C1 C2 H2C 110.1 . .
C1 C2 H2D 110.1 . .
H2C C2 H2D 108.4 . .
N1 C3 H3A 109.5 . .
N1 C3 H3B 109.5 . .
N1 C3 C4 110.7(3) . .
H3A C3 H3B 108.1 . .
C4 C3 H3A 109.5 . .
C4 C3 H3B 109.5 . .
N2 C4 C3 109.0(4) . .
N2 C4 H4C 109.9 . .
N2 C4 H4D 109.9 . .
C3 C4 H4C 109.9 . .
C3 C4 H4D 109.9 . .
H4C C4 H4D 108.3 . .
O2 C5 H5A 109.7 . .
O2 C5 H5B 109.7 . .
O2 C5 C6 109.8(3) . .
H5A C5 H5B 108.2 . .
C6 C5 H5A 109.7 . .
C6 C5 H5B 109.7 . .
N3 C6 C5 109.9(3) . .
N3 C6 H6C 109.7 . .
N3 C6 H6D 109.7 . .
C5 C6 H6C 109.7 . .
C5 C6 H6D 109.7 . .
H6C C6 H6D 108.2 . .
N3 C7 H7C 109.5 . .
N3 C7 H7D 109.5 . .
N3 C7 C8 110.9(3) . .
H7C C7 H7D 108.1 . .
C8 C7 H7C 109.5 . .
C8 C7 H7D 109.5 . .
N4 C8 C7 109.6(3) . .
N4 C8 H8A 109.8 . .
N4 C8 H8B 109.8 . .
C7 C8 H8A 109.8 . .
C7 C8 H8B 109.8 . .
H8A C8 H8B 108.2 . .
O3 C9 H9A 109.0 . .
O3 C9 H9B 109.0 . .
O3 C9 C10 112.7(3) . .
H9A C9 H9B 107.8 . .
C10 C9 H9A 109.0 . .
C10 C9 H9B 109.0 . .
N5 C10 C9 110.2(3) . .
N5 C10 H10C 109.6 . .
N5 C10 H10D 109.6 . .
C9 C10 H10C 109.6 . .
C9 C10 H10D 109.6 . .
H10C C10 H10D 108.1 . .
N5 C11 H11A 109.5 . .
N5 C11 H11B 109.5 . .
N5 C11 C12 110.6(4) . .
H11A C11 H11B 108.1 . .
C12 C11 H11A 109.5 . .
C12 C11 H11B 109.5 . .
N6 C12 C11 108.3(3) . .
N6 C12 H12A 110.0 . .
N6 C12 H12B 110.0 . .
C11 C12 H12A 110.0 . .
C11 C12 H12B 110.0 . .
H12A C12 H12B 108.4 . .
O5 C17 H17A 109.7 . .
O5 C17 H17B 109.7 . .
O5 C17 C18 109.9(3) . .
H17A C17 H17B 108.2 . .
C18 C17 H17A 109.7 . .
C18 C17 H17B 109.7 . .
N9 C18 C17 109.7(3) . .
N9 C18 H18A 109.7 . .
N9 C18 H18B 109.7 . .
C17 C18 H18A 109.7 . .
C17 C18 H18B 109.7 . .
H18A C18 H18B 108.2 . .
N9 C19 H19A 109.4 . .
N9 C19 H19B 109.4 . .
N9 C19 C20 111.2(3) . .
H19A C19 H19B 108.0 . .
C20 C19 H19A 109.4 . .
C20 C19 H19B 109.4 . .
N10 C20 C19 109.0(3) . .
N10 C20 H20A 109.9 . .
N10 C20 H20B 109.9 . .
C19 C20 H20A 109.9 . .
C19 C20 H20B 109.9 . .
H20A C20 H20B 108.3 . .
O4 C13 H13A 110.0 . .
O4 C13 H13B 110.0 . .
O4 C13 C14 108.3(5) . .
H13A C13 H13B 108.4 . .
C14 C13 H13A 110.0 . .
C14 C13 H13B 110.0 . .
O4 C13A H13C 110.4 . .
O4 C13A H13D 110.4 . .
O4 C13A C14A 106.6(12) . .
H13C C13A H13D 108.6 . .
C14A C13A H13C 110.4 . .
C14A C13A H13D 110.4 . .
N7 C14 C13 108.9(5) . .
N7 C14 H14A 109.9 . .
N7 C14 H14B 109.9 . .
C13 C14 H14A 109.9 . .
C13 C14 H14B 109.9 . .
H14A C14 H14B 108.3 . .
N7 C14A C13A 109.6(13) . .
N7 C14A H14C 109.7 . .
N7 C14A H14D 109.7 . .
C13A C14A H14C 109.7 . .
C13A C14A H14D 109.7 . .
H14C C14A H14D 108.2 . .
N7 C15 H15A 109.9 . .
N7 C15 H15B 109.9 . .
N7 C15 C16 109.1(5) . .
H15A C15 H15B 108.3 . .
C16 C15 H15A 109.9 . .
C16 C15 H15B 109.9 . .
N7 C15A H15C 107.3 . .
N7 C15A H15D 107.3 . .
N7 C15A C16A 120(2) . .
H15C C15A H15D 106.9 . .
C16A C15A H15C 107.3 . .
C16A C15A H15D 107.3 . .
N8 C16 C15 109.4(5) . .
N8 C16 H16A 109.8 . .
N8 C16 H16B 109.8 . .
C15 C16 H16A 109.8 . .
C15 C16 H16B 109.8 . .
H16A C16 H16B 108.2 . .
N8 C16A C15A 101(2) . .
N8 C16A H16C 111.5 . .
N8 C16A H16D 111.5 . .
C15A C16A H16C 111.5 . .
C15A C16A H16D 111.5 . .
H16C C16A H16D 109.3 . .

loop_
_geom_bond_atom_site_label_1
_geom_bond_atom_site_label_2
_geom_bond_distance
_geom_bond_site_symmetry_2
Y3 Y3 3.7533(7) 3_575
Y3 Y2 3.6177(6) .
Y3 Y1 3.6167(5) .
Y3 O1W 2.372(2) .
Y3 O1 2.752(3) .
Y3 O2 2.291(2) .
Y3 O3 2.331(2) .
Y3 O3 2.253(2) 3_575
Y3 O5 2.313(2) .
Y3 N5 2.576(3) .
Y3 N6 2.580(3) .
Y2 Y1 3.4503(5) .
Y2 O1W 2.356(2) .
Y2 O1 2.340(2) .
Y2 O2 2.276(2) .
Y2 O4 2.270(2) .
Y2 N1 2.534(3) .
Y2 N2 2.572(3) .
Y2 N3 2.592(3) .
Y2 N4 2.505(3) .
Y1 O1W 2.345(2) .
Y1 O1 2.298(2) .
Y1 O4 2.329(2) .
Y1 O5 2.288(2) .
Y1 N7 2.591(3) .
Y1 N8 2.522(3) .
Y1 N9 2.582(3) .
Y1 N10 2.551(3) .
O1W H1W 0.9800 .
O1 C1 1.405(4) .
O2 C5 1.399(4) .
O3 C9 1.417(5) .
O4 C13 1.436(5) .
O4 C13A 1.408(9) .
O5 C17 1.397(4) .
N1 H1 0.9800 .
N1 C2 1.474(5) .
N1 C3 1.477(5) .
N2 H2A 0.8900 .
N2 H2B 0.8900 .
N2 C4 1.471(6) .
N3 H3 0.9800 .
N3 C6 1.478(5) .
N3 C7 1.480(5) .
N4 H4A 0.8900 .
N4 H4B 0.8900 .
N4 C8 1.466(5) .
N5 H5 0.9800 .
N5 C10 1.471(5) .
N5 C11 1.474(5) .
N6 H6A 0.8900 .
N6 H6B 0.8900 .
N6 C12 1.463(6) .
N7 H7A 0.9800 .
N7 H7B 0.9800 .
N7 C14 1.494(6) .
N7 C14A 1.479(9) .
N7 C15 1.455(6) .
N7 C15A 1.474(10) .
N8 H8AA 0.8900 .
N8 H8AB 0.8900 .
N8 H8BC 0.8900 .
N8 H8BD 0.8900 .
N8 C16 1.483(5) .
N8 C16A 1.463(10) .
N9 H9 0.9800 .
N9 C18 1.478(5) .
N9 C19 1.471(5) .
N10 H10A 0.8900 .
N10 H10B 0.8900 .
N10 C20 1.477(5) .
C1 H1A 0.9700 .
C1 H1B 0.9700 .
C1 C2 1.518(6) .
C2 H2C 0.9700 .
C2 H2D 0.9700 .
C3 H3A 0.9700 .
C3 H3B 0.9700 .
C3 C4 1.486(6) .
C4 H4C 0.9700 .
C4 H4D 0.9700 .
C5 H5A 0.9700 .
C5 H5B 0.9700 .
C5 C6 1.514(5) .
C6 H6C 0.9700 .
C6 H6D 0.9700 .
C7 H7C 0.9700 .
C7 H7D 0.9700 .
C7 C8 1.513(6) .
C8 H8A 0.9700 .
C8 H8B 0.9700 .
C9 H9A 0.9700 .
C9 H9B 0.9700 .
C9 C10 1.508(5) .
C10 H10C 0.9700 .
C10 H10D 0.9700 .
C11 H11A 0.9700 .
C11 H11B 0.9700 .
C11 C12 1.493(6) .
C12 H12A 0.9700 .
C12 H12B 0.9700 .
C17 H17A 0.9700 .
C17 H17B 0.9700 .
C17 C18 1.500(6) .
C18 H18A 0.9700 .
C18 H18B 0.9700 .
C19 H19A 0.9700 .
C19 H19B 0.9700 .
C19 C20 1.492(6) .
C20 H20A 0.9700 .
C20 H20B 0.9700 .
C13 H13A 0.9700 .
C13 H13B 0.9700 .
C13 C14 1.502(7) .
C13A H13C 0.9700 .
C13A H13D 0.9700 .
C13A C14A 1.518(10) .
C14 H14A 0.9700 .
C14 H14B 0.9700 .
C14A H14C 0.9700 .
C14A H14D 0.9700 .
C15 H15A 0.9700 .
C15 H15B 0.9700 .
C15 C16 1.498(7) .
C15A H15C 0.9700 .
C15A H15D 0.9700 .
C15A C16A 1.510(10) .
C16 H16A 0.9700 .
C16 H16B 0.9700 .
C16A H16C 0.9700 .
C16A H16D 0.9700 .
